data_1501862
loop_
_publ_author_name
'Chen, Chao'
'Voss, Tanja'
'Fr\"ohlich, Roland'
'Kehr, Gerald'
'Erker, Gerhard'

_publ_section_title
;
 1,1-carboboration of 1-alkynes: a conceptual alternative to the
 hydroboration reaction.
;
_journal_issue 1
_journal_name_full 'Organic letters'
_journal_page_first 62
_journal_page_last 65
_journal_paper_doi 10.1021/ol102544x
_journal_volume 13
_journal_year 2011
_chemical_formula_sum 'C22 H6 B F15 O'
_chemical_formula_weight 582.08
_chemical_name_systematic
; 
 ? 
;
_space_group_IT_number 61
_symmetry_cell_setting orthorhombic
_symmetry_space_group_name_Hall '-P 2ac 2ab'
_symmetry_space_group_name_H-M 'P b c a'
_atom_sites_solution_hydrogens geom
_atom_sites_solution_primary direct
_atom_sites_solution_secondary difmap
_audit_creation_method SHELXL-97
_cell_angle_alpha 90.00
_cell_angle_beta 90.00
_cell_angle_gamma 90.00
_cell_formula_units_Z 8
_cell_length_a 14.2119(2)
_cell_length_b 16.6680(2)
_cell_length_c 18.1682(3)
_cell_measurement_reflns_used 5507
_cell_measurement_temperature 223(2)
_cell_measurement_theta_max 27.88
_cell_measurement_theta_min 4.08
_cell_volume 4303.75(11)
_computing_cell_refinement 'Collect (Nonius B.V., 1998)'
_computing_data_collection 'Collect (Nonius B.V., 1998)'
_computing_data_reduction 'Denzo-SMN (Otwinowski & Minor, 1997)'
_computing_molecular_graphics 'XP (BrukerAXS, 2000)'
_computing_publication_material 'SHELXL-97 (Sheldrick, 1997)'
_computing_structure_refinement 'SHELXL-97 (Sheldrick, 1997)'
_computing_structure_solution 'SHELXS-97 (Sheldrick, 1990)'
_diffrn_ambient_temperature 223(2)
_diffrn_measured_fraction_theta_full 0.993
_diffrn_measured_fraction_theta_max 0.993
_diffrn_measurement_device_type 'Nonius KappaCCD APEXII'
_diffrn_measurement_method '\w and \f scans'
_diffrn_radiation_monochromator 'Montel mirror'
_diffrn_radiation_source 'rotating anode Nonius FR591'
_diffrn_radiation_type MoK\a
_diffrn_radiation_wavelength 0.71073
_diffrn_reflns_av_R_equivalents 0.042
_diffrn_reflns_av_sigmaI/netI 0.0255
_diffrn_reflns_limit_h_max 18
_diffrn_reflns_limit_h_min -18
_diffrn_reflns_limit_k_max 21
_diffrn_reflns_limit_k_min -21
_diffrn_reflns_limit_l_max 23
_diffrn_reflns_limit_l_min -23
_diffrn_reflns_number 27869
_diffrn_reflns_theta_full 27.88
_diffrn_reflns_theta_max 27.88
_diffrn_reflns_theta_min 4.09
_exptl_absorpt_coefficient_mu 0.199
_exptl_absorpt_correction_T_max 0.9708
_exptl_absorpt_correction_T_min 0.9248
_exptl_absorpt_correction_type multi-scan
_exptl_absorpt_process_details 'Denzo (Otwinowski, Borek,Majewski & Minor, 2003)'
_exptl_crystal_colour colourless
_exptl_crystal_density_diffrn 1.797
_exptl_crystal_density_method 'not measured'
_exptl_crystal_description plate
_exptl_crystal_F_000 2288
_exptl_crystal_size_max 0.40
_exptl_crystal_size_mid 0.30
_exptl_crystal_size_min 0.15
_refine_diff_density_max 0.234
_refine_diff_density_min -0.225
_refine_diff_density_rms 0.039
_refine_ls_extinction_method none
_refine_ls_goodness_of_fit_ref 1.060
_refine_ls_hydrogen_treatment constr
_refine_ls_matrix_type full
_refine_ls_number_parameters 387
_refine_ls_number_reflns 5100
_refine_ls_number_restraints 0
_refine_ls_restrained_S_all 1.060
_refine_ls_R_factor_all 0.0741
_refine_ls_R_factor_gt 0.0531
_refine_ls_shift/su_max 0.001
_refine_ls_shift/su_mean 0.000
_refine_ls_structure_factor_coef Fsqd
_refine_ls_weighting_details 'calc w=1/[\s^2^(Fo^2^)+(0.0381P)^2^+3.3785P] where P=(Fo^2^+2Fc^2^)/3'
_refine_ls_weighting_scheme calc
_refine_ls_wR_factor_gt 0.1168
_refine_ls_wR_factor_ref 0.1305
_reflns_number_gt 3838
_reflns_number_total 5100
_reflns_threshold_expression >2sigma(I)
_cod_data_source_file ol102544x_si_003.cif
_cod_data_source_block erk5726
_cod_original_sg_symbol_H-M Pbca
_cod_database_code 1501862

loop_
_symmetry_equiv_pos_as_xyz
'x, y, z'
'-x+1/2, -y, z+1/2'
'-x, y+1/2, -z+1/2'
'x+1/2, -y+1/2, -z'
'-x, -y, -z'
'x-1/2, y, -z-1/2'
'x, -y-1/2, z-1/2'
'-x-1/2, y-1/2, z'

loop_
_atom_site_label
_atom_site_type_symbol
_atom_site_fract_x
_atom_site_fract_y
_atom_site_fract_z
_atom_site_U_iso_or_equiv
_atom_site_adp_type
_atom_site_occupancy
_atom_site_symmetry_multiplicity
_atom_site_calc_flag
_atom_site_refinement_flags
_atom_site_disorder_assembly
_atom_site_disorder_group
O1 O 0.82257(12) -0.11972(11) 0.34945(10) 0.0612(5) Uani 1 1 d . A .
B2 B 0.91465(18) -0.11304(15) 0.29965(14) 0.0431(5) Uani 1 1 d . . .
C3 C 0.88588(15) -0.02889(13) 0.26168(12) 0.0432(5) Uani 1 1 d . A .
C4 C 0.80641(16) 0.00007(16) 0.28927(13) 0.0513(6) Uani 1 1 d . . .
H4 H 0.7782 0.0472 0.2713 0.062 Uiso 1 1 calc R A .
C5 C 0.76547(17) -0.04708(17) 0.35020(14) 0.0579(6) Uani 1 1 d . A .
H5A H 0.7713 -0.0187 0.3972 0.070 Uiso 1 1 calc R . .
H5B H 0.6990 -0.0592 0.3411 0.070 Uiso 1 1 calc R . .
C6 C 0.8095(2) -0.17493(19) 0.41028(16) 0.0712(8) Uani 1 1 d . . .
H6A H 0.8290 -0.1493 0.4558 0.107 Uiso 1 1 calc R A .
H6B H 0.8472 -0.2226 0.4021 0.107 Uiso 1 1 calc R . .
H6C H 0.7436 -0.1898 0.4137 0.107 Uiso 1 1 calc R . .
C11 C 1.00284(15) -0.11681(13) 0.35679(12) 0.0419(5) Uani 1 1 d . A .
C12 C 1.05216(17) -0.18656(14) 0.37328(13) 0.0491(5) Uani 1 1 d . . .
F12 F 1.02944(12) -0.25634(8) 0.34009(9) 0.0706(4) Uani 1 1 d . A .
C13 C 1.12390(18) -0.19055(15) 0.42455(14) 0.0534(6) Uani 1 1 d . A .
F13 F 1.16680(13) -0.26072(10) 0.43875(10) 0.0798(5) Uani 1 1 d . . .
C14 C 1.15024(16) -0.12323(16) 0.46186(13) 0.0517(6) Uani 1 1 d . . .
F14 F 1.21944(11) -0.12610(10) 0.51162(9) 0.0733(5) Uani 1 1 d . A .
C15 C 1.10389(17) -0.05286(14) 0.44809(12) 0.0484(5) Uani 1 1 d . A .
F15 F 1.12939(12) 0.01344(9) 0.48470(9) 0.0693(4) Uani 1 1 d . . .
C16 C 1.03140(16) -0.05111(13) 0.39774(12) 0.0451(5) Uani 1 1 d . . .
F16 F 0.98680(11) 0.01956(8) 0.39026(8) 0.0606(4) Uani 1 1 d . A .
C21A C 0.9198(3) -0.1817(5) 0.2369(5) 0.0429(11) Uani 0.769(3) 1 d P A 1
C22A C 0.9971(3) -0.1844(4) 0.1888(3) 0.0443(11) Uani 0.769(3) 1 d P A 1
C23A C 1.0066(3) -0.2344(2) 0.1304(2) 0.0524(9) Uani 0.769(3) 1 d P A 1
C24A C 0.9370(4) -0.2886(3) 0.1142(2) 0.0586(11) Uani 0.769(3) 1 d P A 1
C25A C 0.8591(3) -0.2927(3) 0.1596(3) 0.0597(13) Uani 0.769(3) 1 d P A 1
C26A C 0.8516(3) -0.2393(3) 0.2178(3) 0.0504(10) Uani 0.769(3) 1 d P A 1
F22A F 1.0688(2) -0.1325(2) 0.2028(2) 0.0576(7) Uani 0.769(3) 1 d P A 1
F23A F 1.0838(2) -0.23108(17) 0.08679(14) 0.0742(7) Uani 0.769(3) 1 d P A 1
F24A F 0.9458(2) -0.33648(15) 0.05541(14) 0.0833(9) Uani 0.769(3) 1 d P A 1
F25A F 0.7932(2) -0.34791(16) 0.14698(17) 0.0867(9) Uani 0.769(3) 1 d P A 1
F26A F 0.7719(2) -0.2457(2) 0.25825(18) 0.0746(8) Uani 0.769(3) 1 d P A 1
C21B C 0.8971(17) -0.188(2) 0.240(2) 0.0429(11) Uani 0.231(3) 1 d P A 2
C22B C 0.9711(15) -0.1930(16) 0.1969(15) 0.0443(11) Uani 0.231(3) 1 d P A 2
C23B C 0.9704(12) -0.2524(11) 0.1372(10) 0.0524(9) Uani 0.231(3) 1 d P A 2
C24B C 0.8948(19) -0.2974(15) 0.1350(13) 0.0586(11) Uani 0.231(3) 1 d P A 2
C25B C 0.8205(12) -0.2911(13) 0.1803(11) 0.0597(13) Uani 0.231(3) 1 d P A 2
C26B C 0.8239(14) -0.2317(14) 0.2349(11) 0.0504(10) Uani 0.231(3) 1 d P A 2
F22B F 1.0492(11) -0.1509(9) 0.1977(9) 0.0576(7) Uani 0.231(3) 1 d P A 2
F23B F 1.0423(7) -0.2576(6) 0.0925(6) 0.0742(7) Uani 0.231(3) 1 d P A 2
F24B F 0.8891(8) -0.3538(5) 0.0799(5) 0.0833(9) Uani 0.231(3) 1 d P A 2
F25B F 0.7429(8) -0.3377(6) 0.1776(6) 0.0867(9) Uani 0.231(3) 1 d P A 2
F26B F 0.7485(9) -0.2250(8) 0.2797(7) 0.0746(8) Uani 0.231(3) 1 d P A 2
C31 C 0.92855(15) 0.00910(13) 0.19599(12) 0.0427(5) Uani 1 1 d . . .
C32 C 1.01793(16) 0.04264(14) 0.19466(13) 0.0453(5) Uani 1 1 d . A .
F32 F 1.07198(9) 0.03997(9) 0.25541(8) 0.0607(4) Uani 1 1 d . . .
C33 C 1.05481(17) 0.07990(14) 0.13387(14) 0.0504(5) Uani 1 1 d . . .
F33 F 1.14062(10) 0.11373(10) 0.13667(9) 0.0718(5) Uani 1 1 d . A .
C34 C 1.00318(19) 0.08455(16) 0.07038(14) 0.0567(6) Uani 1 1 d . A .
F34 F 1.03833(14) 0.12195(11) 0.01113(9) 0.0833(5) Uani 1 1 d . . .
C35 C 0.9153(2) 0.05108(16) 0.06838(14) 0.0582(6) Uani 1 1 d . . .
F35 F 0.86437(14) 0.05443(12) 0.00603(9) 0.0850(5) Uani 1 1 d . A .
C36 C 0.87944(17) 0.01446(15) 0.12998(14) 0.0514(6) Uani 1 1 d . A .
F36 F 0.79320(11) -0.01843(11) 0.12496(9) 0.0719(5) Uani 1 1 d . . .

loop_
_atom_site_aniso_label
_atom_site_aniso_U_11
_atom_site_aniso_U_22
_atom_site_aniso_U_33
_atom_site_aniso_U_23
_atom_site_aniso_U_13
_atom_site_aniso_U_12
O1 0.0509(10) 0.0666(11) 0.0662(11) 0.0134(9) 0.0165(8) 0.0007(8)
B2 0.0409(13) 0.0435(13) 0.0450(13) -0.0009(11) 0.0035(10) -0.0051(10)
C3 0.0387(11) 0.0468(11) 0.0441(12) -0.0038(9) -0.0040(9) -0.0022(9)
C4 0.0427(12) 0.0586(14) 0.0524(13) -0.0021(11) -0.0034(10) 0.0047(11)
C5 0.0422(13) 0.0743(17) 0.0573(14) -0.0031(13) 0.0031(11) 0.0060(12)
C6 0.0671(17) 0.082(2) 0.0642(17) 0.0192(15) 0.0142(14) -0.0085(15)
C11 0.0438(11) 0.0412(11) 0.0406(11) 0.0025(9) 0.0039(9) -0.0005(9)
C12 0.0563(14) 0.0433(12) 0.0477(13) 0.0002(10) 0.0009(11) 0.0008(10)
F12 0.0923(11) 0.0419(7) 0.0775(10) -0.0057(7) -0.0196(9) 0.0072(8)
C13 0.0549(14) 0.0536(14) 0.0517(13) 0.0093(11) 0.0005(11) 0.0136(11)
F13 0.0899(12) 0.0645(10) 0.0849(12) 0.0058(9) -0.0195(9) 0.0279(9)
C14 0.0453(12) 0.0656(15) 0.0443(12) 0.0065(11) -0.0050(10) 0.0015(11)
F14 0.0651(9) 0.0875(11) 0.0675(10) 0.0084(8) -0.0238(8) 0.0053(8)
C15 0.0536(13) 0.0501(13) 0.0415(11) -0.0008(10) -0.0020(10) -0.0047(11)
F15 0.0808(11) 0.0630(9) 0.0641(9) -0.0098(8) -0.0238(8) -0.0042(8)
C16 0.0484(12) 0.0443(11) 0.0425(11) 0.0025(9) 0.0008(10) 0.0034(10)
F16 0.0741(10) 0.0466(7) 0.0612(9) -0.0106(6) -0.0182(7) 0.0121(7)
C21A 0.038(3) 0.040(2) 0.0503(17) 0.0030(14) -0.007(3) -0.010(2)
C22A 0.043(3) 0.042(2) 0.047(2) -0.0005(15) 0.003(2) -0.006(2)
C23A 0.060(3) 0.048(2) 0.0485(17) -0.0037(15) 0.004(2) 0.0044(18)
C24A 0.084(3) 0.0399(18) 0.051(3) -0.0084(17) -0.021(2) 0.002(2)
C25A 0.063(4) 0.0478(17) 0.068(4) 0.006(3) -0.022(2) -0.014(3)
C26A 0.044(3) 0.0524(18) 0.054(3) 0.0047(19) -0.0023(16) -0.009(2)
F22A 0.0503(19) 0.0572(19) 0.0653(12) -0.0135(13) 0.0126(13) -0.0193(10)
F23A 0.0769(19) 0.0843(19) 0.0615(11) -0.0138(12) 0.0196(13) 0.0045(13)
F24A 0.125(3) 0.0622(13) 0.0629(15) -0.0244(11) -0.0185(15) 0.0091(15)
F25A 0.093(2) 0.0655(13) 0.101(2) -0.0047(14) -0.0380(16) -0.0302(16)
F26A 0.0546(19) 0.088(2) 0.081(2) -0.0048(15) -0.0005(14) -0.0265(15)
C21B 0.038(3) 0.040(2) 0.0503(17) 0.0030(14) -0.007(3) -0.010(2)
C22B 0.043(3) 0.042(2) 0.047(2) -0.0005(15) 0.003(2) -0.006(2)
C23B 0.060(3) 0.048(2) 0.0485(17) -0.0037(15) 0.004(2) 0.0044(18)
C24B 0.084(3) 0.0399(18) 0.051(3) -0.0084(17) -0.021(2) 0.002(2)
C25B 0.063(4) 0.0478(17) 0.068(4) 0.006(3) -0.022(2) -0.014(3)
C26B 0.044(3) 0.0524(18) 0.054(3) 0.0047(19) -0.0023(16) -0.009(2)
F22B 0.0503(19) 0.0572(19) 0.0653(12) -0.0135(13) 0.0126(13) -0.0193(10)
F23B 0.0769(19) 0.0843(19) 0.0615(11) -0.0138(12) 0.0196(13) 0.0045(13)
F24B 0.125(3) 0.0622(13) 0.0629(15) -0.0244(11) -0.0185(15) 0.0091(15)
F25B 0.093(2) 0.0655(13) 0.101(2) -0.0047(14) -0.0380(16) -0.0302(16)
F26B 0.0546(19) 0.088(2) 0.081(2) -0.0048(15) -0.0005(14) -0.0265(15)
C31 0.0443(12) 0.0392(11) 0.0447(11) -0.0024(9) -0.0031(9) 0.0062(9)
C32 0.0425(11) 0.0465(12) 0.0470(12) 0.0001(10) -0.0057(9) 0.0038(10)
F32 0.0469(7) 0.0790(10) 0.0562(8) 0.0109(7) -0.0118(6) -0.0104(7)
C33 0.0478(13) 0.0463(12) 0.0572(14) 0.0061(11) 0.0033(11) 0.0039(10)
F33 0.0536(9) 0.0790(11) 0.0829(11) 0.0231(9) 0.0054(8) -0.0087(8)
C34 0.0663(16) 0.0535(14) 0.0503(14) 0.0111(11) 0.0073(12) 0.0103(12)
F34 0.0991(13) 0.0882(12) 0.0627(10) 0.0310(9) 0.0110(9) 0.0068(10)
C35 0.0703(17) 0.0594(15) 0.0450(13) 0.0004(11) -0.0108(12) 0.0118(13)
F35 0.0978(13) 0.1072(14) 0.0500(9) 0.0085(9) -0.0255(9) 0.0045(11)
C36 0.0510(13) 0.0515(13) 0.0517(13) -0.0051(11) -0.0103(11) 0.0022(11)
F36 0.0590(9) 0.0895(11) 0.0673(10) -0.0016(8) -0.0215(8) -0.0140(8)

loop_
_atom_type_symbol
_atom_type_description
_atom_type_scat_dispersion_real
_atom_type_scat_dispersion_imag
_atom_type_scat_source
C C 0.0033 0.0016 'International Tables Vol C Tables 4.2.6.8 and 6.1.1.4'
H H 0.0000 0.0000 'International Tables Vol C Tables 4.2.6.8 and 6.1.1.4'
B B 0.0013 0.0007 'International Tables Vol C Tables 4.2.6.8 and 6.1.1.4'
O O 0.0106 0.0060 'International Tables Vol C Tables 4.2.6.8 and 6.1.1.4'
F F 0.0171 0.0103 'International Tables Vol C Tables 4.2.6.8 and 6.1.1.4'

loop_
_geom_angle_atom_site_label_1
_geom_angle_atom_site_label_2
_geom_angle_atom_site_label_3
_geom_angle
C6 O1 C5 116.7(2)
C6 O1 B2 125.57(19)
C5 O1 B2 113.83(17)
O1 B2 C3 95.46(17)
O1 B2 C21A 112.8(2)
C3 B2 C21A 108.9(3)
O1 B2 C11 105.50(17)
C3 B2 C11 120.03(18)
C21A B2 C11 112.8(3)
O1 B2 C21B 101.0(9)
C3 B2 C21B 109.7(12)
C21A B2 C21B 11.9(10)
C11 B2 C21B 119.9(11)
C4 C3 C31 119.8(2)
C4 C3 B2 111.7(2)
C31 C3 B2 127.71(19)
C3 C4 C5 115.2(2)
C3 C4 H4 122.4
C5 C4 H4 122.4
O1 C5 C4 102.46(19)
O1 C5 H5A 111.3
C4 C5 H5A 111.3
O1 C5 H5B 111.3
C4 C5 H5B 111.3
H5A C5 H5B 109.2
O1 C6 H6A 109.5
O1 C6 H6B 109.5
H6A C6 H6B 109.5
O1 C6 H6C 109.5
H6A C6 H6C 109.5
H6B C6 H6C 109.5
C16 C11 C12 113.4(2)
C16 C11 B2 122.51(19)
C12 C11 B2 123.9(2)
F12 C12 C13 115.9(2)
F12 C12 C11 120.2(2)
C13 C12 C11 123.9(2)
F13 C13 C14 119.8(2)
F13 C13 C12 120.4(2)
C14 C13 C12 119.9(2)
F14 C14 C13 120.6(2)
F14 C14 C15 120.6(2)
C13 C14 C15 118.8(2)
F15 C15 C14 119.1(2)
F15 C15 C16 121.0(2)
C14 C15 C16 120.0(2)
F16 C16 C15 116.0(2)
F16 C16 C11 120.02(19)
C15 C16 C11 124.0(2)
C22A C21A C26A 111.3(7)
C22A C21A B2 119.8(4)
C26A C21A B2 128.7(5)
C23A C22A F22A 117.6(4)
C23A C22A C21A 125.8(4)
F22A C22A C21A 116.6(6)
F23A C23A C22A 120.8(3)
F23A C23A C24A 119.1(4)
C22A C23A C24A 120.1(4)
F24A C24A C23A 119.7(4)
F24A C24A C25A 121.4(5)
C23A C24A C25A 118.9(4)
F25A C25A C24A 119.6(5)
F25A C25A C26A 121.4(5)
C24A C25A C26A 119.0(4)
F26A C26A C25A 115.3(4)
F26A C26A C21A 119.7(5)
C25A C26A C21A 125.0(5)
C26B C21B C22B 125(3)
C26B C21B B2 127(3)
C22B C21B B2 108(2)
F22B C22B C21B 129(3)
F22B C22B C23B 112.0(19)
C21B C22B C23B 119(2)
F23B C23B C24B 125.7(19)
F23B C23B C22B 119.9(16)
C24B C23B C22B 114.4(16)
C23B C24B C25B 126(2)
C23B C24B F24B 117(2)
C25B C24B F24B 117(2)
C24B C25B F25B 125(2)
C24B C25B C26B 118(2)
F25B C25B C26B 117.4(16)
C21B C26B F26B 124(2)
C21B C26B C25B 119(2)
F26B C26B C25B 117.2(18)
C32 C31 C36 114.7(2)
C32 C31 C3 124.1(2)
C36 C31 C3 121.1(2)
F32 C32 C33 117.2(2)
F32 C32 C31 119.7(2)
C33 C32 C31 123.1(2)
F33 C33 C34 119.6(2)
F33 C33 C32 120.4(2)
C34 C33 C32 120.0(2)
F34 C34 C35 120.6(2)
F34 C34 C33 120.2(2)
C35 C34 C33 119.2(2)
F35 C35 C34 119.8(2)
F35 C35 C36 120.3(2)
C34 C35 C36 119.9(2)
F36 C36 C35 117.6(2)
F36 C36 C31 119.3(2)
C35 C36 C31 123.0(2)

loop_
_geom_bond_atom_site_label_1
_geom_bond_atom_site_label_2
_geom_bond_distance
O1 C6 1.450(3)
O1 C5 1.458(3)
O1 B2 1.595(3)
B2 C3 1.616(3)
B2 C21A 1.617(10)
B2 C11 1.629(3)
B2 C21B 1.67(4)
C3 C4 1.327(3)
C3 C31 1.481(3)
C4 C5 1.477(4)
C4 H4 0.9400
C5 H5A 0.9800
C5 H5B 0.9800
C6 H6A 0.9700
C6 H6B 0.9700
C6 H6C 0.9700
C11 C16 1.385(3)
C11 C12 1.390(3)
C12 F12 1.349(3)
C12 C13 1.383(3)
C13 F13 1.344(3)
C13 C14 1.363(4)
C14 F14 1.337(3)
C14 C15 1.368(3)
C15 F15 1.340(3)
C15 C16 1.378(3)
C16 F16 1.344(3)
C21A C22A 1.405(8)
C21A C26A 1.409(8)
C22A C23A 1.356(8)
C22A F22A 1.361(5)
C23A F23A 1.355(5)
C23A C24A 1.371(6)
C24A F24A 1.339(5)
C24A C25A 1.382(6)
C25A F25A 1.332(5)
C25A C26A 1.387(8)
C26A F26A 1.354(4)
C21B C26B 1.27(3)
C21B C22B 1.32(3)
C22B F22B 1.313(18)
C22B C23B 1.47(3)
C23B F23B 1.307(17)
C23B C24B 1.31(3)
C24B C25B 1.34(3)
C24B F24B 1.38(2)
C25B F25B 1.349(19)
C25B C26B 1.40(3)
C26B F26B 1.350(18)
C31 C32 1.388(3)
C31 C36 1.390(3)
C32 F32 1.346(3)
C32 C33 1.371(3)
C33 F33 1.345(3)
C33 C34 1.369(3)
C34 F34 1.340(3)
C34 C35 1.368(4)
C35 F35 1.345(3)
C35 C36 1.373(4)
C36 F36 1.346(3)

loop_
_geom_torsion_atom_site_label_1
_geom_torsion_atom_site_label_2
_geom_torsion_atom_site_label_3
_geom_torsion_atom_site_label_4
_geom_torsion
C6 O1 B2 C3 -166.9(2)
C5 O1 B2 C3 -10.1(2)
C6 O1 B2 C21A 79.9(4)
C5 O1 B2 C21A -123.3(4)
C6 O1 B2 C11 -43.6(3)
C5 O1 B2 C11 113.2(2)
C6 O1 B2 C21B 81.8(12)
C5 O1 B2 C21B -121.4(12)
O1 B2 C3 C4 3.8(2)
C21A B2 C3 C4 120.2(2)
C11 B2 C3 C4 -107.6(2)
C21B B2 C3 C4 107.6(9)
O1 B2 C3 C31 -166.2(2)
C21A B2 C3 C31 -49.8(3)
C11 B2 C3 C31 82.4(3)
C21B B2 C3 C31 -62.4(10)
C31 C3 C4 C5 174.3(2)
B2 C3 C4 C5 3.4(3)
C6 O1 C5 C4 171.3(2)
B2 O1 C5 C4 12.3(3)
C3 C4 C5 O1 -9.7(3)
O1 B2 C11 C16 -79.2(2)
C3 B2 C11 C16 26.8(3)
C21A B2 C11 C16 157.3(3)
C21B B2 C11 C16 168.0(12)
O1 B2 C11 C12 96.0(2)
C3 B2 C11 C12 -158.0(2)
C21A B2 C11 C12 -27.5(4)
C21B B2 C11 C12 -16.8(12)
C16 C11 C12 F12 177.1(2)
B2 C11 C12 F12 1.5(3)
C16 C11 C12 C13 -1.0(3)
B2 C11 C12 C13 -176.6(2)
F12 C12 C13 F13 0.2(3)
C11 C12 C13 F13 178.4(2)
F12 C12 C13 C14 -178.7(2)
C11 C12 C13 C14 -0.5(4)
F13 C13 C14 F14 1.1(4)
C12 C13 C14 F14 180.0(2)
F13 C13 C14 C15 -178.2(2)
C12 C13 C14 C15 0.7(4)
F14 C14 C15 F15 0.6(3)
C13 C14 C15 F15 179.9(2)
F14 C14 C15 C16 -178.7(2)
C13 C14 C15 C16 0.6(4)
F15 C15 C16 F16 -2.4(3)
C14 C15 C16 F16 176.9(2)
F15 C15 C16 C11 178.4(2)
C14 C15 C16 C11 -2.3(4)
C12 C11 C16 F16 -176.7(2)
B2 C11 C16 F16 -1.1(3)
C12 C11 C16 C15 2.4(3)
B2 C11 C16 C15 178.0(2)
O1 B2 C21A C22A -179.5(6)
C3 B2 C21A C22A 75.8(7)
C11 B2 C21A C22A -60.1(8)
C21B B2 C21A C22A 171(8)
O1 B2 C21A C26A 6.2(9)
C3 B2 C21A C26A -98.5(8)
C11 B2 C21A C26A 125.6(7)
C21B B2 C21A C26A -3(6)
C26A C21A C22A C23A 0.9(11)
B2 C21A C22A C23A -174.4(5)
C26A C21A C22A F22A -178.6(6)
B2 C21A C22A F22A 6.1(10)
F22A C22A C23A F23A -1.5(8)
C21A C22A C23A F23A 179.0(6)
F22A C22A C23A C24A 179.2(5)
C21A C22A C23A C24A -0.3(10)
F23A C23A C24A F24A -0.9(6)
C22A C23A C24A F24A 178.4(4)
F23A C23A C24A C25A 178.9(4)
C22A C23A C24A C25A -1.8(7)
F24A C24A C25A F25A 3.4(6)
C23A C24A C25A F25A -176.5(4)
F24A C24A C25A C26A -177.1(4)
C23A C24A C25A C26A 3.1(7)
F25A C25A C26A F26A -2.3(7)
C24A C25A C26A F26A 178.2(4)
F25A C25A C26A C21A 177.0(6)
C24A C25A C26A C21A -2.5(8)
C22A C21A C26A F26A 179.8(5)
B2 C21A C26A F26A -5.5(11)
C22A C21A C26A C25A 0.6(10)
B2 C21A C26A C25A 175.3(6)
O1 B2 C21B C26B 6(3)
C3 B2 C21B C26B -94(3)
C21A B2 C21B C26B 177(10)
C11 B2 C21B C26B 121(3)
O1 B2 C21B C22B -177(2)
C3 B2 C21B C22B 83(2)
C21A B2 C21B C22B -5(5)
C11 B2 C21B C22B -62(3)
C26B C21B C22B F22B 180(3)
B2 C21B C22B F22B 2(5)
C26B C21B C22B C23B 0(5)
B2 C21B C22B C23B -177.0(18)
F22B C22B C23B F23B -1(3)
C21B C22B C23B F23B 179(2)
F22B C22B C23B C24B 178(2)
C21B C22B C23B C24B -2(4)
F23B C23B C24B C25B -179(2)
C22B C23B C24B C25B 2(4)
F23B C23B C24B F24B -2(3)
C22B C23B C24B F24B 179.4(19)
C23B C24B C25B F25B -180.0(17)
F24B C24B C25B F25B 3(4)
C23B C24B C25B C26B 0(4)
F24B C24B C25B C26B -177.7(15)
C22B C21B C26B F26B -179(3)
B2 C21B C26B F26B -2(5)
C22B C21B C26B C25B 1(5)
B2 C21B C26B C25B 178(2)
C24B C25B C26B C21B -1(4)
F25B C25B C26B C21B 178(2)
C24B C25B C26B F26B 179(2)
F25B C25B C26B F26B -1(3)
C4 C3 C31 C32 120.1(3)
B2 C3 C31 C32 -70.6(3)
C4 C3 C31 C36 -59.0(3)
B2 C3 C31 C36 110.3(3)
C36 C31 C32 F32 -179.3(2)
C3 C31 C32 F32 1.5(3)
C36 C31 C32 C33 1.4(3)
C3 C31 C32 C33 -177.7(2)
F32 C32 C33 F33 -1.6(3)
C31 C32 C33 F33 177.7(2)
F32 C32 C33 C34 -180.0(2)
C31 C32 C33 C34 -0.7(4)
F33 C33 C34 F34 0.6(4)
C32 C33 C34 F34 179.0(2)
F33 C33 C34 C35 -179.0(2)
C32 C33 C34 C35 -0.6(4)
F34 C34 C35 F35 1.2(4)
C33 C34 C35 F35 -179.2(2)
F34 C34 C35 C36 -178.6(2)
C33 C34 C35 C36 1.0(4)
F35 C35 C36 F36 1.0(4)
C34 C35 C36 F36 -179.2(2)
F35 C35 C36 C31 -180.0(2)
C34 C35 C36 C31 -0.1(4)
C32 C31 C36 F36 178.0(2)
C3 C31 C36 F36 -2.8(3)
C32 C31 C36 C35 -1.0(3)
C3 C31 C36 C35 178.2(2)
